data_4062104
loop_
_publ_author_name
'Klose, Stefanie'
'Fl\"orke, Ulrich'
'Mathur, Pradeep'
'Egold, Hans'

_publ_section_title
;
Chalcogen centered spirocyclic mixed metal carbonyl complexes:
Synthesis and molecular structures of
(CO)~8~(\m-PCy~2~)Re~2~(\m~4~-E)Fe~2~(\m-ER)(CO)~6~ and
((CO)~8~(\m-PCy~2~)Re~2~(\m~4~-E)Fe~2~(CO)~6~)~2~(\m~4~-E~2~)
(E = S, Se, Te; R = org. residue)
;
_journal_name_full Organometallics
_journal_year 2003
_chemical_formula_moiety 'C27 H25 Fe2 O14 P Re2 Se2'
_chemical_formula_sum 'C27 H25 Fe2 O14 P Re2 Se2'
_chemical_formula_weight 1246.46
_space_group_IT_number 14
_symmetry_cell_setting monoclinic
_symmetry_space_group_name_Hall '-P 2ybc'
_symmetry_space_group_name_H-M 'P 1 21/c 1'
_cell_angle_alpha 90.00
_cell_angle_beta 93.25(2)
_cell_angle_gamma 90.00
_cell_formula_units_Z 4
_cell_length_a 9.857(3)
_cell_length_b 18.234(3)
_cell_length_c 20.473(5)
_cell_measurement_temperature 293(2)
_cell_volume 3673.7(16)
_diffrn_ambient_temperature 293(2)
_exptl_crystal_density_diffrn 2.254
_cod_depositor_comments
;
The following automatic conversions were performed:
'_symmetry_cell_setting' value 'Monoclinic' changed to 'monoclinic'
according to '/home/saulius/struct/CIF-dictionaries/cif_core.dic'
dictionary named 'cif_core.dic' version 2.4.1 from 2010-06-29.

Automatic conversion script
Id: cif_fix_enum 1527 2010-12-29 10:47:43Z saulius 
;
_cod_original_sg_symbol_H-M 'P 21/c'
_cod_database_code 4062104

loop_
_symmetry_equiv_pos_as_xyz
'x, y, z'
'-x, y+1/2, -z+1/2'
'-x, -y, -z'
'x, -y-1/2, z-1/2'

loop_
_atom_site_label
_atom_site_type_symbol
_atom_site_fract_x
_atom_site_fract_y
_atom_site_fract_z
_atom_site_U_iso_or_equiv
_atom_site_adp_type
_atom_site_occupancy
_atom_site_symmetry_multiplicity
_atom_site_calc_flag
_atom_site_refinement_flags
_atom_site_disorder_assembly
_atom_site_disorder_group
Re1 Re 0.42598(3) 0.37879(2) 0.119368(15) 0.03406(10) Uani 1 1 d . . .
Re2 Re 0.06476(3) 0.382512(19) 0.198520(15) 0.03273(10) Uani 1 1 d . . .
Se1 Se 0.19827(8) 0.30360(5) 0.11382(4) 0.0340(2) Uani 1 1 d . . .
Se2 Se -0.04010(11) 0.19965(6) 0.09752(5) 0.0566(3) Uani 1 1 d . . .
Fe1 Fe 0.19387(14) 0.17147(7) 0.10679(6) 0.0437(3) Uani 1 1 d . . .
Fe2 Fe 0.08683(13) 0.25499(7) 0.01638(6) 0.0443(3) Uani 1 1 d . . .
P1 P 0.2995(2) 0.44069(12) 0.20826(10) 0.0330(5) Uani 1 1 d . . .
O1 O 0.6767(7) 0.4785(4) 0.1435(3) 0.069(2) Uani 1 1 d . . .
C1 C 0.5819(9) 0.4400(5) 0.1337(4) 0.043(2) Uani 1 1 d U . .
O2 O 0.3021(9) 0.4764(4) 0.0051(3) 0.088(3) Uani 1 1 d . . .
C2 C 0.3465(10) 0.4430(5) 0.0473(5) 0.052(3) Uani 1 1 d U . .
O3 O 0.5087(8) 0.2581(4) 0.2223(3) 0.074(2) Uani 1 1 d . . .
C3 C 0.4842(9) 0.3034(6) 0.1866(5) 0.049(2) Uani 1 1 d U . .
O4 O 0.5944(8) 0.2992(4) 0.0198(4) 0.087(3) Uani 1 1 d . . .
C4 C 0.5270(10) 0.3265(6) 0.0559(5) 0.054(3) Uani 1 1 d U . .
O5 O -0.0150(8) 0.4955(4) 0.0866(3) 0.082(3) Uani 1 1 d . . .
C5 C 0.0156(8) 0.4538(5) 0.1260(5) 0.045(2) Uani 1 1 d U . .
O6 O -0.2243(7) 0.3167(4) 0.1816(4) 0.074(2) Uani 1 1 d . . .
C6 C -0.1151(9) 0.3373(5) 0.1846(5) 0.045(2) Uani 1 1 d U . .
O7 O -0.0688(7) 0.4769(4) 0.3015(3) 0.076(2) Uani 1 1 d . . .
C7 C -0.0157(9) 0.4428(5) 0.2632(5) 0.047(2) Uani 1 1 d U . .
O8 O 0.1500(8) 0.2679(4) 0.3066(3) 0.074(2) Uani 1 1 d . . .
C8 C 0.1207(9) 0.3094(5) 0.2676(4) 0.040(2) Uani 1 1 d U . .
O9 O 0.4753(8) 0.1606(4) 0.0757(5) 0.099(3) Uani 1 1 d . . .
C9 C 0.3647(11) 0.1665(6) 0.0868(6) 0.064(3) Uani 1 1 d U . .
O10 O 0.1429(8) 0.0284(4) 0.0466(4) 0.083(2) Uani 1 1 d . . .
C10 C 0.1631(11) 0.0836(6) 0.0703(5) 0.062(3) Uani 1 1 d U . .
O11 O 0.2323(11) 0.1218(5) 0.2425(4) 0.115(4) Uani 1 1 d . . .
C11 C 0.2155(12) 0.1424(5) 0.1907(5) 0.065(3) Uani 1 1 d U . .
O12 O 0.3099(9) 0.3001(6) -0.0611(3) 0.105(3) Uani 1 1 d . . .
C12 C 0.2246(12) 0.2821(6) -0.0304(5) 0.065(3) Uani 1 1 d U . .
O13 O -0.1071(9) 0.3723(5) -0.0137(4) 0.096(3) Uani 1 1 d . . .
C13 C -0.0303(12) 0.3263(6) -0.0040(5) 0.063(3) Uani 1 1 d U . .
O14 O -0.0001(9) 0.1467(5) -0.0812(4) 0.098(3) Uani 1 1 d . . .
C14 C 0.0336(11) 0.1885(6) -0.0431(5) 0.064(3) Uani 1 1 d U . .
C21 C 0.3849(8) 0.4187(5) 0.2901(4) 0.040(2) Uani 1 1 d U . .
H21 H 0.3794 0.3653 0.2947 0.048 Uiso 1 1 calc R . .
C22 C 0.5362(8) 0.4378(6) 0.2971(4) 0.051(2) Uani 1 1 d U . .
H22A H 0.5472 0.4906 0.2944 0.061 Uiso 1 1 calc R . .
H22B H 0.5825 0.4158 0.2614 0.061 Uiso 1 1 calc R . .
C23 C 0.6014(10) 0.4099(6) 0.3632(4) 0.068(3) Uani 1 1 d U . .
H23A H 0.5983 0.3567 0.3643 0.081 Uiso 1 1 calc R . .
H23B H 0.6959 0.4249 0.3676 0.081 Uiso 1 1 calc R . .
C24 C 0.5257(11) 0.4408(7) 0.4196(4) 0.075(3) Uani 1 1 d U . .
H24A H 0.5643 0.4205 0.4603 0.090 Uiso 1 1 calc R . .
H24B H 0.5384 0.4936 0.4212 0.090 Uiso 1 1 calc R . .
C25 C 0.3769(10) 0.4244(6) 0.4139(4) 0.068(3) Uani 1 1 d U . .
H25A H 0.3325 0.4484 0.4492 0.081 Uiso 1 1 calc R . .
H25B H 0.3629 0.3720 0.4178 0.081 Uiso 1 1 calc R . .
C26 C 0.3146(9) 0.4510(6) 0.3486(4) 0.053(2) Uani 1 1 d U . .
H26A H 0.3206 0.5041 0.3469 0.064 Uiso 1 1 calc R . .
H26B H 0.2192 0.4378 0.3451 0.064 Uiso 1 1 calc R . .
C31 C 0.3007(10) 0.5438(4) 0.2064(4) 0.050(2) Uani 1 1 d U . .
H31 H 0.3769 0.5573 0.2368 0.059 Uiso 1 1 calc R . .
C32 C 0.1779(10) 0.5799(5) 0.2349(5) 0.051(2) Uani 1 1 d U . .
H32A H 0.0974 0.5688 0.2072 0.061 Uiso 1 1 calc R . .
H32B H 0.1652 0.5593 0.2779 0.061 Uiso 1 1 calc R . .
C33 C 0.1926(13) 0.6623(5) 0.2410(5) 0.079(3) Uani 1 1 d U . .
H33A H 0.1093 0.6826 0.2566 0.095 Uiso 1 1 calc R . .
H33B H 0.2655 0.6734 0.2733 0.095 Uiso 1 1 calc R . .
C34 C 0.2219(13) 0.6983(6) 0.1781(5) 0.080(3) Uani 1 1 d U . .
H34A H 0.2393 0.7500 0.1854 0.096 Uiso 1 1 calc R . .
H34B H 0.1436 0.6937 0.1475 0.096 Uiso 1 1 calc R . .
C35 C 0.3470(12) 0.6623(5) 0.1485(5) 0.070(3) Uani 1 1 d U . .
H35A H 0.3572 0.6816 0.1049 0.084 Uiso 1 1 calc R . .
H35B H 0.4282 0.6747 0.1752 0.084 Uiso 1 1 calc R . .
C36 C 0.3324(12) 0.5787(5) 0.1450(5) 0.064(3) Uani 1 1 d U . .
H36A H 0.2611 0.5667 0.1120 0.077 Uiso 1 1 calc R . .
H36B H 0.4165 0.5581 0.1307 0.077 Uiso 1 1 calc R . .
C41 C -0.1538(10) 0.1192(6) 0.0633(5) 0.081(4) Uani 1 1 d U . .
H41A H -0.1502 0.1171 0.0166 0.121 Uiso 1 1 calc R . .
H41B H -0.2459 0.1271 0.0745 0.121 Uiso 1 1 calc R . .
H41C H -0.1212 0.0738 0.0820 0.121 Uiso 1 1 calc R . .

loop_
_atom_site_aniso_label
_atom_site_aniso_U_11
_atom_site_aniso_U_22
_atom_site_aniso_U_33
_atom_site_aniso_U_23
_atom_site_aniso_U_13
_atom_site_aniso_U_12
Re1 0.02967(18) 0.0419(2) 0.03091(17) -0.00021(16) 0.00473(14) -0.00085(18)
Re2 0.02749(18) 0.03276(18) 0.03822(19) 0.00181(16) 0.00420(14) 0.00109(17)
Se1 0.0329(5) 0.0372(5) 0.0318(4) -0.0023(4) 0.0012(4) -0.0019(4)
Se2 0.0550(6) 0.0586(6) 0.0568(6) -0.0075(5) 0.0081(5) -0.0119(6)
Fe1 0.0507(8) 0.0368(7) 0.0435(7) -0.0046(6) 0.0018(6) 0.0001(7)
Fe2 0.0485(8) 0.0511(8) 0.0329(6) -0.0037(6) -0.0017(6) -0.0094(7)
P1 0.0314(12) 0.0357(12) 0.0320(11) -0.0004(10) 0.0031(10) -0.0022(10)
O1 0.051(4) 0.079(5) 0.077(5) 0.006(4) -0.003(4) -0.020(4)
C1 0.041(5) 0.052(6) 0.037(5) -0.001(4) 0.009(4) 0.008(5)
O2 0.128(7) 0.081(6) 0.053(4) 0.024(4) -0.016(5) 0.018(6)
C2 0.053(6) 0.058(6) 0.046(6) -0.001(5) 0.012(5) 0.002(5)
O3 0.068(5) 0.071(5) 0.081(5) 0.029(4) -0.011(4) 0.017(4)
C3 0.029(5) 0.061(7) 0.057(6) -0.010(5) 0.002(5) 0.000(5)
O4 0.086(6) 0.099(6) 0.081(5) -0.016(5) 0.042(5) 0.007(5)
C4 0.043(6) 0.067(7) 0.053(6) -0.008(5) 0.018(5) 0.000(5)
O5 0.087(6) 0.075(5) 0.078(5) 0.039(4) -0.035(5) -0.008(5)
C5 0.024(5) 0.049(6) 0.061(6) -0.003(5) -0.003(4) -0.001(4)
O6 0.036(4) 0.047(4) 0.140(7) 0.011(4) 0.009(4) 0.002(4)
C6 0.030(5) 0.029(5) 0.077(7) 0.006(4) 0.005(5) 0.006(4)
O7 0.085(6) 0.059(5) 0.088(5) -0.003(4) 0.047(5) 0.016(4)
C7 0.030(5) 0.043(5) 0.070(6) -0.004(5) 0.014(5) 0.001(4)
O8 0.098(6) 0.067(5) 0.058(4) 0.022(4) 0.000(4) 0.010(5)
C8 0.035(5) 0.051(6) 0.036(5) 0.000(4) 0.007(4) 0.010(5)
O9 0.055(5) 0.079(6) 0.168(9) -0.033(6) 0.034(6) 0.006(5)
C9 0.052(7) 0.056(7) 0.084(8) -0.022(6) 0.003(6) 0.007(6)
O10 0.099(6) 0.052(5) 0.100(6) -0.033(4) 0.016(5) -0.020(5)
C10 0.077(8) 0.049(6) 0.061(7) -0.002(5) 0.011(6) 0.002(6)
O11 0.201(11) 0.079(6) 0.063(5) 0.008(5) -0.025(6) 0.009(7)
C11 0.091(9) 0.045(6) 0.059(6) -0.015(5) -0.009(6) 0.005(6)
O12 0.104(7) 0.163(9) 0.052(5) -0.012(5) 0.025(5) -0.049(7)
C12 0.080(8) 0.079(8) 0.036(5) -0.005(5) 0.005(5) -0.025(7)
O13 0.101(7) 0.085(6) 0.098(6) 0.013(5) -0.033(6) 0.011(6)
C13 0.072(8) 0.063(7) 0.052(6) 0.006(5) -0.025(6) -0.002(6)
O14 0.126(8) 0.104(7) 0.063(5) -0.033(5) 0.003(5) -0.056(6)
C14 0.066(7) 0.083(8) 0.044(6) -0.013(6) 0.005(5) -0.020(7)
C21 0.038(4) 0.051(5) 0.030(4) -0.003(4) -0.002(4) 0.000(4)
C22 0.038(5) 0.079(7) 0.034(4) -0.008(5) -0.006(4) -0.008(5)
C23 0.046(5) 0.108(9) 0.047(5) 0.000(6) -0.012(4) -0.003(6)
C24 0.080(6) 0.111(9) 0.032(5) -0.003(6) -0.014(5) -0.003(7)
C25 0.076(6) 0.096(8) 0.031(4) 0.008(5) 0.008(5) -0.002(7)
C26 0.046(5) 0.079(7) 0.035(4) -0.004(5) 0.007(4) 0.002(5)
C31 0.060(6) 0.035(5) 0.056(5) 0.004(4) 0.022(5) 0.003(5)
C32 0.051(6) 0.040(5) 0.062(6) -0.003(4) 0.013(5) 0.005(5)
C33 0.113(10) 0.041(5) 0.087(7) -0.008(5) 0.031(7) 0.009(6)
C34 0.127(10) 0.053(6) 0.058(6) 0.010(5) 0.001(6) 0.023(7)
C35 0.106(9) 0.041(5) 0.063(6) 0.006(5) 0.014(6) -0.020(6)
C36 0.092(8) 0.042(5) 0.061(6) 0.010(5) 0.023(6) 0.003(6)
C41 0.064(7) 0.083(8) 0.095(9) -0.035(7) 0.010(6) -0.042(7)

loop_
_geom_bond_atom_site_label_1
_geom_bond_atom_site_label_2
_geom_bond_distance
_geom_bond_site_symmetry_2
_geom_bond_publ_flag
Re1 C1 1.909(10) . ?
Re1 C4 1.932(9) . ?
Re1 C3 2.006(10) . ?
Re1 C2 2.007(10) . ?
Re1 P1 2.529(2) . ?
Re1 Se1 2.6270(11) . ?
Re2 C7 1.926(9) . ?
Re2 C6 1.962(9) . ?
Re2 C8 1.999(9) . ?
Re2 C5 2.012(10) . ?
Re2 P1 2.543(2) . ?
Re2 Se1 2.6585(10) . ?
Se1 Fe2 2.3924(15) . ?
Se1 Fe1 2.4139(15) . ?
Se2 C41 1.952(9) . ?
Se2 Fe1 2.3599(19) . ?
Se2 Fe2 2.3620(17) . ?
Fe1 C9 1.757(11) . ?
Fe1 C10 1.786(11) . ?
Fe1 C11 1.800(11) . ?
Fe1 Fe2 2.5762(18) . ?
Fe2 C13 1.773(12) . ?
Fe2 C12 1.775(11) . ?
Fe2 C14 1.776(10) . ?
P1 C21 1.875(8) . ?
P1 C31 1.880(8) . ?
O1 C1 1.177(10) . ?
O2 C2 1.124(10) . ?
O3 C3 1.119(10) . ?
O4 C4 1.137(10) . ?
O5 C5 1.137(10) . ?
O6 C6 1.138(10) . ?
O7 C7 1.150(10) . ?
O8 C8 1.125(9) . ?
O9 C9 1.132(11) . ?
O10 C10 1.129(11) . ?
O11 C11 1.127(11) . ?
O12 C12 1.127(11) . ?
O13 C13 1.139(12) . ?
O14 C14 1.128(10) . ?
C21 C22 1.531(11) . ?
C21 C26 1.535(10) . ?
C21 H21 0.9800 . ?
C22 C23 1.551(11) . ?
C22 H22A 0.9700 . ?
C22 H22B 0.9700 . ?
C23 C24 1.519(13) . ?
C23 H23A 0.9700 . ?
C23 H23B 0.9700 . ?
C24 C25 1.494(13) . ?
C24 H24A 0.9700 . ?
C24 H24B 0.9700 . ?
C25 C26 1.520(11) . ?
C25 H25A 0.9700 . ?
C25 H25B 0.9700 . ?
C26 H26A 0.9700 . ?
C26 H26B 0.9700 . ?
C31 C36 1.459(11) . ?
C31 C32 1.524(11) . ?
C31 H31 0.9800 . ?
C32 C33 1.514(12) . ?
C32 H32A 0.9700 . ?
C32 H32B 0.9700 . ?
C33 C34 1.489(13) . ?
C33 H33A 0.9700 . ?
C33 H33B 0.9700 . ?
C34 C35 1.549(14) . ?
C34 H34A 0.9700 . ?
C34 H34B 0.9700 . ?
C35 C36 1.534(12) . ?
C35 H35A 0.9700 . ?
C35 H35B 0.9700 . ?
C36 H36A 0.9700 . ?
C36 H36B 0.9700 . ?
C41 H41A 0.9600 . ?
C41 H41B 0.9600 . ?
C41 H41C 0.9600 . ?
